data_7123218
loop_
_publ_author_name
'M\"untener, Thomas'
'Thommen, Fabienne'
'Joss, Daniel'
'Kottelat, J\'er\'emy'
'Prescimone, Alessandro'
'H\"aussinger, Daniel'

_publ_section_title
;
 Synthesis of chiral nine and twelve-membered cyclic polyamines from
 natural building blocks
;
_journal_name_full 'Chemical Communications'
_journal_paper_doi 10.1039/C9CC00720B
_journal_year 2019
_chemical_absolute_configuration ad
_chemical_compound_source 'Daniel Joss'
_chemical_formula_moiety 'C12 H34 Cl2 N4 O2'
_chemical_formula_sum 'C12 H34 Cl2 N4 O2'
_chemical_formula_weight 337.33
_space_group_IT_number 4
_symmetry_cell_setting monoclinic
_symmetry_space_group_name_Hall 'P 2yb'
_symmetry_space_group_name_H-M 'P 1 21 1'
_atom_sites_solution_hydrogens difmap
_atom_sites_solution_primary other
_audit_creation_date 2018-02-26
_audit_creation_method CRYSTALS_ver_14.61_build_6720
_audit_update_record
;
2018-12-21 deposited with the CCDC.    2019-03-27 downloaded from the CCDC.
;
_cell_angle_alpha 90
_cell_angle_beta 95.526(3)
_cell_angle_gamma 90
_cell_formula_units_Z 4
_cell_length_a 9.1262(6)
_cell_length_b 13.9881(9)
_cell_length_c 14.5299(9)
_cell_measurement_reflns_used 9961
_cell_measurement_temperature 123
_cell_measurement_theta_max 70
_cell_measurement_theta_min 4
_cell_volume 1846.2(2)
_computing_cell_refinement 'Apex2 (Bruker AXS, 2006)'
_computing_data_collection 'Apex2 (Bruker AXS, 2006)'
_computing_data_reduction 'Apex2 (Bruker AXS, 2006)'
_computing_molecular_graphics 'CAMERON (Watkin et al., 1996)'
_computing_publication_material 'CRYSTALS (Betteridge et al., 2003)'
_computing_structure_refinement 'CRYSTALS (Betteridge et al., 2003)'
_computing_structure_solution 'Superflip (Palatinus & Chapuis, 2007)'
_diffrn_ambient_temperature 123
_diffrn_measured_fraction_theta_full 0.999
_diffrn_measured_fraction_theta_max 0.982
_diffrn_measurement_device Area
_diffrn_measurement_device_type 'Bruker Kappa Apex2'
_diffrn_measurement_method '\f & \w scans'
_diffrn_radiation_monochromator graphite
_diffrn_radiation_type 'Cu K\a'
_diffrn_radiation_wavelength 1.54180
_diffrn_reflns_av_R_equivalents 0.047
_diffrn_reflns_limit_h_max 11
_diffrn_reflns_limit_h_min -11
_diffrn_reflns_limit_k_max 16
_diffrn_reflns_limit_k_min -16
_diffrn_reflns_limit_l_max 17
_diffrn_reflns_limit_l_min -17
_diffrn_reflns_number 22735
_diffrn_reflns_theta_full 68.000
_diffrn_reflns_theta_max 70.423
_diffrn_reflns_theta_min 4.397
_diffrn_standards_number 0
_exptl_absorpt_coefficient_mu 3.224
_exptl_absorpt_correction_T_max 0.85
_exptl_absorpt_correction_T_min 0.70
_exptl_absorpt_correction_type multi-scan
_exptl_absorpt_process_details 'SADABS (Siemens, 1996)'
_exptl_crystal_colour colourless
_exptl_crystal_density_diffrn 1.214
_exptl_crystal_density_method 'not measured'
_exptl_crystal_description block
_exptl_crystal_F_000 736
_exptl_crystal_recrystallization_method
; 
DCM / Et2O / Hexane
;
_exptl_crystal_size_max 0.080
_exptl_crystal_size_mid 0.060
_exptl_crystal_size_min 0.050
_refine_diff_density_max 0.70
_refine_diff_density_min -0.97
_refine_ls_abs_structure_details
; 
 Parsons, Flack & Wagner (2013), 
 2682 Friedel Pairs 
;
_refine_ls_abs_structure_Flack 0.117(7)
_refine_ls_extinction_method None
_refine_ls_goodness_of_fit_ref 1.2469
_refine_ls_hydrogen_treatment constr
_refine_ls_matrix_type full
_refine_ls_number_parameters 362
_refine_ls_number_reflns 6336
_refine_ls_number_restraints 1
_refine_ls_R_factor_all 0.0649
_refine_ls_R_factor_gt 0.0631
_refine_ls_shift/su_max 0.0006635
_refine_ls_shift/su_mean 0.0000666
_refine_ls_structure_factor_coef Fsqd
_refine_ls_weighting_details
;
 Method, part 1, Chebychev polynomial, (Watkin, 1994, Prince, 1982) 
 [weight] = 1.0/[A~0~*T~0~(x)+A~1~*T~1~(x) ... +A~n-1~]*T~n-1~(x)] 
 where A~i~ are the Chebychev coefficients listed below and x= Fcalc/Fmax 
 Method = Robust Weighting (Prince, 1982) 
 W = [weight] * [1-(deltaF/6*sigmaF)^2^]^2^ 
 A~i~ are: 
 6.79 9.48 3.17 
;
_refine_ls_weighting_scheme calc
_refine_ls_wR_factor_all 0.1473
_refine_ls_wR_factor_gt 0.1467
_refine_ls_wR_factor_ref 0.1473
_reflns_limit_h_max 10
_reflns_limit_h_min -11
_reflns_limit_k_max 16
_reflns_limit_k_min -16
_reflns_limit_l_max 17
_reflns_limit_l_min 0
_reflns_number_gt 6083
_reflns_number_total 6397
_reflns_threshold_expression I>2.0\s(I)
_oxford_diffrn_Wilson_B_factor 0.00
_oxford_diffrn_Wilson_scale 0.00
_oxford_refine_ls_r_factor_ref 0.0649
_oxford_refine_ls_scale 0.2200(3)
_oxford_reflns_number_all 6336
_oxford_structure_analysis_title 'M4CYCLEN_123K_0m in P2(1)'
_cod_data_source_file c9cc00720b2.cif
_cod_data_source_block M4CYCLEN_123K
_cod_original_sg_symbol_H-M 'P 21 '
_cod_database_code 7123218
_oxford_refine_reflns_threshold_expression_ref I>-3.0\s(I)
_oxford_hooft_y 0.128(6)
_oxford_bijvoet_difference 0.117(7)
_oxford_refined_flack_x 0.113(12)

loop_
_symmetry_equiv_pos_as_xyz
x,y,z
-x,y+1/2,-z

loop_
_atom_site_label
_atom_site_type_symbol
_atom_site_fract_x
_atom_site_fract_y
_atom_site_fract_z
_atom_site_U_iso_or_equiv
_atom_site_occupancy
_atom_site_adp_type
_atom_site_refinement_flags_posn
Cl1 Cl 0.69794(8) 0.65241(7) 0.71270(5) 0.0336 1.0000 Uani .
Cl2 Cl 0.30138(8) 0.50009(7) 0.79140(5) 0.0289 1.0000 Uani .
Cl3 Cl 1.13402(7) 0.74709(7) 0.57416(4) 0.0251 1.0000 Uani .
Cl4 Cl 0.87431(8) 0.45497(7) 0.93548(5) 0.0324 1.0000 Uani .
O5 O 0.8168(3) 0.85470(19) 0.05575(17) 0.0364 1.0000 Uani .
O6 O -0.2098(3) 0.8013(2) 0.5643(2) 0.0520 1.0000 Uani .
O7 O 0.5509(3) 0.1718(2) 0.45459(17) 0.0375 1.0000 Uani .
O8 O 0.4592(3) 0.9007(2) 1.0689(2) 0.0422 1.0000 Uani .
N9 N 0.8830(2) 0.56055(17) 0.50095(16) 0.0197 1.0000 Uani .
C10 C 0.7479(3) 0.5594(2) 0.4380(2) 0.0208 1.0000 Uani .
C11 C 0.6448(3) 0.4793(2) 0.45974(19) 0.0216 1.0000 Uani .
N12 N 0.6010(2) 0.4960(2) 0.55465(16) 0.0238 1.0000 Uani .
C13 C 0.5369(3) 0.4135(3) 0.6037(2) 0.0262 1.0000 Uani .
C14 C 0.6529(3) 0.3429(2) 0.6400(2) 0.0265 1.0000 Uani .
N15 N 0.7703(3) 0.3952(2) 0.69329(17) 0.0285 1.0000 Uani .
C16 C 0.9044(3) 0.3399(2) 0.7154(2) 0.0267 1.0000 Uani .
C17 C 1.0108(3) 0.3516(2) 0.64114(19) 0.0228 1.0000 Uani .
N18 N 1.0493(3) 0.4553(2) 0.63882(17) 0.0241 1.0000 Uani .
C19 C 1.1174(3) 0.4891(2) 0.5542(2) 0.0275 1.0000 Uani .
C20 C 1.0023(3) 0.5024(2) 0.47254(18) 0.0219 1.0000 Uani .
C21 C 1.0774(3) 0.5433(2) 0.3911(2) 0.0285 1.0000 Uani .
C22 C 1.1476(4) 0.2920(2) 0.6631(2) 0.0288 1.0000 Uani .
C23 C 0.5787(4) 0.2657(3) 0.6948(3) 0.0387 1.0000 Uani .
C24 C 0.5074(3) 0.4757(3) 0.3919(2) 0.0338 1.0000 Uani .
N25 N 0.3841(2) 0.58441(18) 1.01180(14) 0.0194 1.0000 Uani .
C26 C 0.2632(3) 0.5796(2) 1.0707(2) 0.0247 1.0000 Uani .
C27 C 0.1449(3) 0.6524(2) 1.0430(2) 0.0250 1.0000 Uani .
N28 N 0.0877(2) 0.63287(19) 0.94320(16) 0.0230 1.0000 Uani .
C29 C 0.0002(3) 0.7124(2) 0.8940(2) 0.0268 1.0000 Uani .
C30 C 0.1021(3) 0.7895(2) 0.8615(2) 0.0260 1.0000 Uani .
N31 N 0.2107(3) 0.7432(2) 0.80710(17) 0.0238 1.0000 Uani .
C32 C 0.3344(3) 0.8016(2) 0.79090(19) 0.0254 1.0000 Uani .
C33 C 0.4586(3) 0.7937(2) 0.8678(2) 0.0252 1.0000 Uani .
N34 N 0.5065(3) 0.69035(18) 0.87354(16) 0.0226 1.0000 Uani .
C35 C 0.5978(3) 0.6631(2) 0.96108(19) 0.0234 1.0000 Uani .
C36 C 0.5037(3) 0.6498(2) 1.04176(18) 0.0194 1.0000 Uani .
C37 C 0.6039(3) 0.6180(3) 1.1268(2) 0.0312 1.0000 Uani .
C38 C 0.5873(3) 0.8576(3) 0.8515(2) 0.0323 1.0000 Uani .
C39 C 0.0073(4) 0.8659(3) 0.8097(2) 0.0391 1.0000 Uani .
C40 C 0.0169(4) 0.6439(3) 1.1043(2) 0.0295 1.0000 Uani .
H102 H 0.6993 0.6189 0.4472 0.0278 1.0000 Uiso R
H101 H 0.7695 0.5558 0.3740 0.0280 1.0000 Uiso R
H111 H 0.6958 0.4178 0.4591 0.0274 1.0000 Uiso R
H131 H 0.4890 0.4372 0.6551 0.0337 1.0000 Uiso R
H132 H 0.4680 0.3809 0.5604 0.0335 1.0000 Uiso R
H141 H 0.6925 0.3121 0.5858 0.0339 1.0000 Uiso R
H162 H 0.9531 0.3596 0.7733 0.0342 1.0000 Uiso R
H161 H 0.8814 0.2720 0.7215 0.0334 1.0000 Uiso R
H171 H 0.9621 0.3335 0.5799 0.0290 1.0000 Uiso R
H192 H 1.1648 0.5497 0.5690 0.0326 1.0000 Uiso R
H191 H 1.1886 0.4438 0.5388 0.0334 1.0000 Uiso R
H201 H 0.9666 0.4381 0.4566 0.0257 1.0000 Uiso R
H211 H 1.0081 0.5506 0.3373 0.0414 1.0000 Uiso R
H212 H 1.1202 0.6055 0.4072 0.0416 1.0000 Uiso R
H213 H 1.1549 0.5005 0.3751 0.0420 1.0000 Uiso R
H223 H 1.2079 0.2983 0.6132 0.0437 1.0000 Uiso R
H221 H 1.2004 0.3133 0.7192 0.0443 1.0000 Uiso R
H222 H 1.1233 0.2269 0.6697 0.0438 1.0000 Uiso R
H233 H 0.6470 0.2174 0.7174 0.0575 1.0000 Uiso R
H232 H 0.5356 0.2932 0.7468 0.0581 1.0000 Uiso R
H231 H 0.5028 0.2350 0.6538 0.0576 1.0000 Uiso R
H241 H 0.4491 0.4199 0.4036 0.0490 1.0000 Uiso R
H243 H 0.4515 0.5329 0.4002 0.0492 1.0000 Uiso R
H242 H 0.5353 0.4744 0.3299 0.0490 1.0000 Uiso R
H262 H 0.2979 0.5862 1.1362 0.0291 1.0000 Uiso R
H261 H 0.2197 0.5166 1.0601 0.0287 1.0000 Uiso R
H271 H 0.1832 0.7171 1.0453 0.0301 1.0000 Uiso R
H291 H -0.0649 0.7397 0.9351 0.0321 1.0000 Uiso R
H292 H -0.0570 0.6842 0.8418 0.0318 1.0000 Uiso R
H301 H 0.1569 0.8195 0.9163 0.0326 1.0000 Uiso R
H321 H 0.3027 0.8678 0.7830 0.0331 1.0000 Uiso R
H322 H 0.3681 0.7804 0.7332 0.0331 1.0000 Uiso R
H331 H 0.4221 0.8114 0.9265 0.0308 1.0000 Uiso R
H351 H 0.6692 0.7129 0.9766 0.0300 1.0000 Uiso R
H352 H 0.6464 0.6027 0.9505 0.0298 1.0000 Uiso R
H361 H 0.4550 0.7099 1.0543 0.0244 1.0000 Uiso R
H372 H 0.5500 0.6083 1.1789 0.0480 1.0000 Uiso R
H371 H 0.6793 0.6638 1.1424 0.0474 1.0000 Uiso R
H373 H 0.6490 0.5581 1.1131 0.0479 1.0000 Uiso R
H381 H 0.6537 0.8589 0.9066 0.0471 1.0000 Uiso R
H383 H 0.5543 0.9209 0.8379 0.0469 1.0000 Uiso R
H382 H 0.6367 0.8344 0.8012 0.0465 1.0000 Uiso R
H392 H 0.0707 0.9139 0.7884 0.0577 1.0000 Uiso R
H391 H -0.0574 0.8930 0.8510 0.0577 1.0000 Uiso R
H393 H -0.0494 0.8365 0.7575 0.0577 1.0000 Uiso R
H401 H -0.0454 0.6969 1.0905 0.0447 1.0000 Uiso R
H403 H 0.0556 0.6434 1.1686 0.0447 1.0000 Uiso R
H402 H -0.0319 0.5848 1.0880 0.0444 1.0000 Uiso R
H181 H 1.1061 0.4708 0.6887 0.0357 1.0000 Uiso R
H341 H 0.4285 0.6516 0.8628 0.0358 1.0000 Uiso R
H282 H 0.1621 0.6167 0.9122 0.0357 1.0000 Uiso R
H311 H 0.1676 0.7260 0.7548 0.0280 1.0000 Uiso R
H342 H 0.5576 0.6774 0.8248 0.0353 1.0000 Uiso R
H251 H 0.4228 0.5289 1.0101 0.0258 1.0000 Uiso R
H281 H 0.0331 0.5795 0.9391 0.0353 1.0000 Uiso R
H151 H 0.7435 0.4218 0.7403 0.0334 1.0000 Uiso R
H72 H 0.6352 0.1865 0.4514 0.0575 1.0000 Uiso R
H182 H 0.9666 0.4882 0.6427 0.0359 1.0000 Uiso R
H82 H 0.3579 0.9198 1.0751 0.0645 1.0000 Uiso R
H91 H 0.9100 0.6174 0.5117 0.0264 1.0000 Uiso R
H122 H 0.6776 0.5179 0.5895 0.0348 1.0000 Uiso R
H81 H 0.4783 0.9207 1.1218 0.0649 1.0000 Uiso R
H51 H 0.7717 0.8758 0.0971 0.0572 1.0000 Uiso R
H121 H 0.5450 0.5465 0.5562 0.0348 1.0000 Uiso R
H61 H -0.2221 0.7603 0.6078 0.0769 1.0000 Uiso R
H62 H -0.1136 0.7863 0.5671 0.0619 1.0000 Uiso R
H52 H 0.9053 0.8834 0.0583 0.0460 1.0000 Uiso R
H71 H 0.4650 0.2044 0.4498 0.0450 1.0000 Uiso R

loop_
_atom_site_aniso_label
_atom_site_aniso_U_11
_atom_site_aniso_U_22
_atom_site_aniso_U_33
_atom_site_aniso_U_23
_atom_site_aniso_U_13
_atom_site_aniso_U_12
Cl1 0.0395(4) 0.0377(4) 0.0245(3) -0.0048(3) 0.0070(3) -0.0070(3)
Cl2 0.0329(4) 0.0276(3) 0.0250(3) -0.0047(3) -0.0041(2) -0.0055(3)
Cl3 0.0297(3) 0.0242(4) 0.0209(3) 0.0011(2) -0.0008(2) 0.0031(3)
Cl4 0.0323(4) 0.0289(4) 0.0362(4) -0.0024(3) 0.0045(3) -0.0036(3)
O5 0.0347(12) 0.0299(12) 0.0424(14) -0.0108(10) -0.0072(9) 0.0011(10)
O6 0.0505(16) 0.0500(18) 0.0553(16) 0.0213(15) 0.0040(13) 0.0048(13)
O7 0.0313(12) 0.0412(14) 0.0398(12) 0.0037(10) 0.0024(9) -0.0098(10)
O8 0.0428(13) 0.0359(14) 0.0478(14) -0.0195(12) 0.0041(11) -0.0013(11)
N9 0.0204(11) 0.0129(11) 0.0256(11) 0.0009(8) 0.0011(8) -0.0001(8)
C10 0.0169(12) 0.0165(12) 0.0291(14) 0.0007(10) 0.0029(10) 0.0013(10)
C11 0.0208(13) 0.0190(14) 0.0254(12) -0.0038(10) 0.0039(10) 0.0022(10)
N12 0.0230(12) 0.0211(13) 0.0268(11) -0.0024(10) -0.0009(9) 0.0078(10)
C13 0.0233(13) 0.0363(17) 0.0203(12) 0.0015(12) 0.0091(11) 0.0032(13)
C14 0.0251(14) 0.0322(16) 0.0236(14) -0.0028(12) 0.0090(11) 0.0025(13)
N15 0.0329(13) 0.0358(14) 0.0163(10) -0.0078(10) 0.0004(9) 0.0050(11)
C16 0.0341(15) 0.0229(14) 0.0221(14) 0.0039(11) -0.0029(11) -0.0009(12)
C17 0.0222(13) 0.0251(14) 0.0202(12) -0.0031(11) -0.0032(10) -0.0037(11)
N18 0.0248(11) 0.0206(13) 0.0258(11) -0.0056(9) -0.0035(8) -0.0008(10)
C19 0.0132(11) 0.0327(17) 0.0356(15) 0.0008(12) -0.0035(10) 0.0027(11)
C20 0.0223(13) 0.0162(12) 0.0265(13) -0.0013(11) -0.0008(11) 0.0048(11)
C21 0.0253(15) 0.0245(14) 0.0358(16) -0.0018(13) 0.0029(12) -0.0032(12)
C22 0.0333(14) 0.0182(14) 0.0338(16) 0.0002(11) -0.0033(11) 0.0068(12)
C23 0.0293(14) 0.045(2) 0.0419(18) 0.0171(15) 0.0032(12) -0.0017(15)
C24 0.0283(14) 0.046(2) 0.0268(14) -0.0081(13) -0.0010(11) -0.0017(13)
N25 0.0206(11) 0.0218(11) 0.0165(10) 0.0013(8) 0.0055(8) -0.0026(9)
C26 0.0229(13) 0.0284(14) 0.0227(13) -0.0009(11) 0.0015(10) 0.0019(12)
C27 0.0273(14) 0.0170(13) 0.0304(14) -0.0004(12) 0.0010(11) -0.0032(11)
N28 0.0191(10) 0.0240(13) 0.0269(12) -0.0007(9) 0.0070(9) 0.0045(9)
C29 0.0297(14) 0.0283(15) 0.0221(13) 0.0095(11) 0.0006(11) 0.0100(12)
C30 0.0266(14) 0.0267(15) 0.0246(14) 0.0007(11) 0.0013(11) 0.0051(11)
N31 0.0258(11) 0.0224(11) 0.0233(11) -0.0025(10) 0.0023(9) -0.0009(10)
C32 0.0272(15) 0.0288(16) 0.0200(13) 0.0076(10) 0.0017(11) 0.0006(11)
C33 0.0294(14) 0.0179(14) 0.0262(15) 0.0001(11) -0.0076(12) -0.0043(11)
N34 0.0250(11) 0.0210(12) 0.0217(11) -0.0013(9) 0.0014(8) -0.0043(9)
C35 0.0163(12) 0.0292(15) 0.0251(13) 0.0041(12) 0.0038(9) 0.0009(11)
C36 0.0219(13) 0.0166(12) 0.0204(12) -0.0005(10) 0.0051(10) 0.0011(10)
C37 0.0200(12) 0.0454(19) 0.0272(15) 0.0022(13) -0.0028(11) -0.0019(14)
C38 0.0316(15) 0.0293(15) 0.0335(17) 0.0054(12) -0.0095(12) -0.0096(13)
C39 0.0494(19) 0.0319(18) 0.0358(17) 0.0067(14) 0.0033(14) 0.0156(16)
C40 0.0294(14) 0.0330(17) 0.0269(14) 0.0001(13) 0.0068(11) 0.0017(13)

loop_
_atom_type_symbol
_atom_type_scat_dispersion_real
_atom_type_scat_dispersion_imag
_atom_type_scat_Cromer_Mann_a1
_atom_type_scat_Cromer_Mann_b1
_atom_type_scat_Cromer_Mann_a2
_atom_type_scat_Cromer_Mann_b2
_atom_type_scat_Cromer_Mann_a3
_atom_type_scat_Cromer_Mann_b3
_atom_type_scat_Cromer_Mann_a4
_atom_type_scat_Cromer_Mann_b4
_atom_type_scat_Cromer_Mann_c
_atom_type_scat_source
C 0.0181 0.0091 2.3100 20.8439 1.0200 10.2075 1.5886 0.5687 0.8650 51.6512 0.2156 'International Tables Vol C 4.2.6.8 and 6.1.1.4'
H 0.0000 0.0000 0.4930 10.5109 0.3229 26.1257 0.1402 3.1424 0.0408 57.7998 0.0030 'International Tables Vol C 4.2.6.8 and 6.1.1.4'
N 0.0311 0.0180 12.2126 0.0057 3.1322 9.8933 2.0125 28.9975 1.1663 0.5826 -11.5290 'International Tables Vol C 4.2.6.8 and 6.1.1.4'
O 0.0492 0.0322 3.0485 13.2771 2.2868 5.7011 1.5463 0.3239 0.8670 32.9089 0.2508 'International Tables Vol C 4.2.6.8 and 6.1.1.4'
Cl 0.3639 0.7018 11.4604 0.0104 7.1964 1.1662 6.2556 18.5194 1.6455 47.7784 -9.5574 'International Tables Vol C 4.2.6.8 and 6.1.1.4'

loop_
_geom_angle_atom_site_label_1
_geom_angle_atom_site_label_2
_geom_angle_atom_site_label_3
_geom_angle
_geom_angle_publ_flag
H51 O5 H52 108.8 no
H61 O6 H62 90.5 no
H72 O7 H71 134.1 no
H82 O8 H81 86.4 no
C10 N9 C20 115.2(2) yes
C10 N9 H91 109.9 no
C20 N9 H91 111.6 no
N9 C10 C11 112.3(2) yes
N9 C10 H102 106.0 no
C11 C10 H102 107.9 no
N9 C10 H101 111.3 no
C11 C10 H101 110.4 no
H102 C10 H101 108.7 no
C10 C11 N12 107.7(2) yes
C10 C11 C24 112.3(3) yes
N12 C11 C24 109.1(2) yes
C10 C11 H111 110.0 no
N12 C11 H111 108.4 no
C24 C11 H111 109.2 no
C11 N12 C13 118.0(2) yes
C11 N12 H122 108.6 no
C13 N12 H122 108.5 no
C11 N12 H121 111.1 no
C13 N12 H121 110.7 no
H122 N12 H121 97.9 no
N12 C13 C14 112.2(2) yes
N12 C13 H131 109.3 no
C14 C13 H131 108.2 no
N12 C13 H132 108.3 no
C14 C13 H132 108.1 no
H131 C13 H132 110.8 no
C13 C14 N15 108.3(3) yes
C13 C14 C23 108.2(2) yes
N15 C14 C23 114.5(3) yes
C13 C14 H141 107.7 no
N15 C14 H141 109.4 no
C23 C14 H141 108.5 no
C14 N15 C16 114.2(3) yes
C14 N15 H151 113.6 no
C16 N15 H151 111.3 no
N15 C16 C17 111.4(2) yes
N15 C16 H162 110.5 no
C17 C16 H162 108.6 no
N15 C16 H161 110.6 no
C17 C16 H161 108.9 no
H162 C16 H161 106.6 no
C16 C17 N18 106.7(2) yes
C16 C17 C22 111.1(3) yes
N18 C17 C22 110.5(2) yes
C16 C17 H171 110.3 no
N18 C17 H171 108.4 no
C22 C17 H171 109.9 no
C17 N18 C19 116.1(2) yes
C17 N18 H181 110.1 no
C19 N18 H181 109.9 no
C17 N18 H182 107.3 no
C19 N18 H182 108.0 no
H181 N18 H182 104.9 no
N18 C19 C20 111.6(2) yes
N18 C19 H192 107.8 no
C20 C19 H192 109.1 no
N18 C19 H191 109.2 no
C20 C19 H191 109.6 no
H192 C19 H191 109.6 no
C19 C20 N9 109.1(2) yes
C19 C20 C21 108.7(2) yes
N9 C20 C21 114.5(2) yes
C19 C20 H201 105.2 no
N9 C20 H201 110.0 no
C21 C20 H201 108.9 no
C20 C21 H211 110.9 no
C20 C21 H212 110.3 no
H211 C21 H212 108.5 no
C20 C21 H213 110.2 no
H211 C21 H213 107.9 no
H212 C21 H213 108.9 no
C17 C22 H223 108.2 no
C17 C22 H221 110.4 no
H223 C22 H221 109.8 no
C17 C22 H222 110.9 no
H223 C22 H222 108.9 no
H221 C22 H222 108.5 no
C14 C23 H233 111.7 no
C14 C23 H232 111.1 no
H233 C23 H232 108.3 no
C14 C23 H231 108.4 no
H233 C23 H231 107.6 no
H232 C23 H231 109.6 no
C11 C24 H241 110.2 no
C11 C24 H243 107.8 no
H241 C24 H243 110.0 no
C11 C24 H242 109.4 no
H241 C24 H242 110.5 no
H243 C24 H242 109.0 no
C26 N25 C36 116.1(2) yes
C26 N25 H251 108.2 no
C36 N25 H251 106.2 no
N25 C26 C27 111.9(2) yes
N25 C26 H262 111.9 no
C27 C26 H262 110.6 no
N25 C26 H261 105.6 no
C27 C26 H261 107.4 no
H262 C26 H261 109.2 no
C26 C27 N28 107.8(2) yes
C26 C27 C40 110.9(3) yes
N28 C27 C40 109.2(2) yes
C26 C27 H271 112.0 no
N28 C27 H271 106.9 no
C40 C27 H271 110.0 no
C27 N28 C29 116.0(2) yes
C27 N28 H282 108.9 no
C29 N28 H282 110.3 no
C27 N28 H281 110.6 no
C29 N28 H281 108.5 no
H282 N28 H281 101.7 no
N28 C29 C30 110.9(2) yes
N28 C29 H291 109.2 no
C30 C29 H291 110.1 no
N28 C29 H292 107.1 no
C30 C29 H292 110.2 no
H291 C29 H292 109.4 no
C29 C30 N31 108.5(3) yes
C29 C30 C39 108.2(3) yes
N31 C30 C39 114.9(2) yes
C29 C30 H301 109.0 no
N31 C30 H301 107.6 no
C39 C30 H301 108.5 no
C30 N31 C32 114.8(3) yes
C30 N31 H311 108.9 no
C32 N31 H311 108.5 no
N31 C32 C33 112.5(2) yes
N31 C32 H321 109.4 no
C33 C32 H321 110.4 no
N31 C32 H322 106.9 no
C33 C32 H322 109.7 no
H321 C32 H322 107.7 no
C32 C33 N34 107.6(2) yes
C32 C33 C38 112.3(2) yes
N34 C33 C38 110.5(3) yes
C32 C33 H331 109.3 no
N34 C33 H331 108.3 no
C38 C33 H331 108.8 no
C33 N34 C35 115.1(2) yes
C33 N34 H341 110.5 no
C35 N34 H341 111.2 no
C33 N34 H342 108.5 no
C35 N34 H342 109.1 no
H341 N34 H342 101.7 no
N34 C35 C36 111.9(2) yes
N34 C35 H351 108.7 no
C36 C35 H351 108.9 no
N34 C35 H352 108.1 no
C36 C35 H352 108.3 no
H351 C35 H352 110.9 no
C35 C36 N25 107.9(2) yes
C35 C36 C37 108.5(2) yes
N25 C36 C37 115.5(3) yes
C35 C36 H361 109.7 no
N25 C36 H361 104.8 no
C37 C36 H361 110.3 no
C36 C37 H372 111.7 no
C36 C37 H371 111.1 no
H372 C37 H371 108.9 no
C36 C37 H373 108.7 no
H372 C37 H373 107.6 no
H371 C37 H373 108.7 no
C33 C38 H381 108.6 no
C33 C38 H383 110.3 no
H381 C38 H383 108.5 no
C33 C38 H382 110.6 no
H381 C38 H382 110.0 no
H383 C38 H382 108.8 no
C30 C39 H392 108.6 no
C30 C39 H391 108.8 no
H392 C39 H391 110.6 no
C30 C39 H393 109.0 no
H392 C39 H393 109.7 no
H391 C39 H393 110.1 no
C27 C40 H401 107.0 no
C27 C40 H403 109.4 no
H401 C40 H403 111.7 no
C27 C40 H402 106.5 no
H401 C40 H402 111.6 no
H403 C40 H402 110.5 no

loop_
_geom_bond_atom_site_label_1
_geom_bond_atom_site_label_2
_geom_bond_distance
_geom_bond_publ_flag
O5 H51 0.815 no
O5 H52 0.900 no
O6 H61 0.868 no
O6 H62 0.900 no
O7 H72 0.802 no
O7 H71 0.904 no
O8 H82 0.975 no
O8 H81 0.822 no
N9 C10 1.463(3) yes
N9 C20 1.450(3) yes
N9 H91 0.843 no
C10 C11 1.516(4) yes
C10 H102 0.958 no
C10 H101 0.970 no
C11 N12 1.491(3) yes
C11 C24 1.520(4) yes
C11 H111 0.978 no
N12 C13 1.504(4) yes
N12 H122 0.878 no
N12 H121 0.874 no
C13 C14 1.505(4) yes
C13 H131 0.960 no
C13 H132 0.961 no
C14 N15 1.457(4) yes
C14 C23 1.537(5) yes
C14 H141 0.995 no
N15 C16 1.457(4) yes
N15 H151 0.835 no
C16 C17 1.528(4) yes
C16 H162 0.954 no
C16 H161 0.979 no
C17 N18 1.494(4) yes
C17 C22 1.509(4) yes
C17 H171 0.988 no
N18 C19 1.506(4) yes
N18 H181 0.876 no
N18 H182 0.890 no
C19 C20 1.519(4) yes
C19 H192 0.966 no
C19 H191 0.950 no
C20 C21 1.534(4) yes
C20 H201 0.976 no
C21 H211 0.962 no
C21 H212 0.973 no
C21 H213 0.971 no
C22 H223 0.956 no
C22 H221 0.953 no
C22 H222 0.945 no
C23 H233 0.956 no
C23 H232 0.965 no
C23 H231 0.970 no
C24 H241 0.969 no
C24 H243 0.963 no
C24 H242 0.960 no
N25 C26 1.462(3) yes
N25 C36 1.458(4) yes
N25 H251 0.854 no
C26 C27 1.510(4) yes
C26 H262 0.978 no
C26 H261 0.972 no
C27 N28 1.517(4) yes
C27 C40 1.541(4) yes
C27 H271 0.971 no
N28 C29 1.508(4) yes
N28 H282 0.880 no
N28 H281 0.897 no
C29 C30 1.528(5) yes
C29 H291 0.961 no
C29 H292 0.963 no
C30 N31 1.475(4) yes
C30 C39 1.527(4) yes
C30 H301 0.991 no
N31 C32 1.430(4) yes
N31 H311 0.856 no
C32 C33 1.517(4) yes
C32 H321 0.975 no
C32 H322 0.967 no
C33 N34 1.510(4) yes
C33 C38 1.512(4) yes
C33 H331 0.977 no
N34 C35 1.501(4) yes
N34 H341 0.897 no
N34 H342 0.904 no
C35 C36 1.530(3) yes
C35 H351 0.966 no
C35 H352 0.972 no
C36 C37 1.530(4) yes
C36 H361 0.976 no
C37 H372 0.951 no
C37 H371 0.952 no
C37 H373 0.963 no
C38 H381 0.957 no
C38 H383 0.951 no
C38 H382 0.951 no
C39 H392 0.957 no
C39 H391 0.960 no
C39 H393 0.968 no
C40 H401 0.944 no
C40 H403 0.966 no
C40 H402 0.959 no

loop_
_geom_hbond_atom_site_label_D
_geom_hbond_atom_site_label_H
_geom_hbond_atom_site_label_A
_geom_hbond_site_symmetry_A
_geom_hbond_angle_DHA
_geom_hbond_distance_DH
_geom_hbond_distance_HA
_geom_hbond_distance_DA
_geom_hbond_publ_flag
C19 H191 O6 2_646 140 0.95 2.51 3.295(4) yes
C22 H223 O6 2_646 145 0.96 2.58 3.409(4) yes
C33 H331 O8 . 148 0.98 2.41 3.282(4) yes
C38 H381 O5 1_556 176 0.96 2.51 3.464(4) yes
C40 H401 O5 1_456 172 0.94 2.57 3.504(4) yes
N25 H251 O8 2_647 152 0.85 2.44 3.217(4) yes
N12 H121 O7 2_656 168 0.87 1.96 2.819(4) yes
